data_1557888
loop_
_publ_author_name
'Zhou, Jia'
'Gao, Ying'
'Chang, Jin-Ling'
'Yu, Heng-Yi'
'Chen, Juan'
'Zhou, Ming'
'Meng, Xiang-Gao'
'Ruan, Han-Li'

_publ_section_title
;
 Resorcylic Acid Lactones from an Ilyonectria sp.
;
_journal_name_full 'Journal of Natural Products'
_journal_paper_doi 10.1021/acs.jnatprod.9b01167
_journal_year 2020
_chemical_absolute_configuration ad
_chemical_formula_moiety 'C16 H17 Cl O5, H2 O'
_chemical_formula_sum 'C16 H19 Cl O6'
_chemical_formula_weight 342.76
_space_group_crystal_system triclinic
_space_group_IT_number 1
_space_group_name_Hall 'P 1'
_space_group_name_H-M_alt 'P 1'
_atom_sites_solution_hydrogens mixed
_atom_sites_solution_primary dual
_audit_creation_date 2019-07-29
_audit_creation_method
;
Olex2 1.2
(compiled 2018.05.29 svn.r3508 for OlexSys, GUI svn.r5506)
;
_cell_angle_alpha 69.576(3)
_cell_angle_beta 84.021(3)
_cell_angle_gamma 68.822(3)
_cell_formula_units_Z 2
_cell_length_a 8.6811(3)
_cell_length_b 9.5462(2)
_cell_length_c 10.9510(4)
_cell_measurement_reflns_used 13149
_cell_measurement_temperature 100.01(10)
_cell_measurement_theta_max 73.6490
_cell_measurement_theta_min 4.3200
_cell_volume 792.79(5)
_computing_cell_refinement 'CrysAlisPro 1.171.39.28b (Rigaku OD, 2015)'
_computing_data_collection 'CrysAlisPro 1.171.39.28b (Rigaku OD, 2015)'
_computing_data_reduction 'CrysAlisPro 1.171.39.28b (Rigaku OD, 2015)'
_computing_molecular_graphics 'Olex2 (Dolomanov et al., 2009)'
_computing_publication_material 'Olex2 (Dolomanov et al., 2009)'
_computing_structure_refinement 'XL (Sheldrick, 2008)'
_computing_structure_solution 'XM (Sheldrick, 2008)'
_diffrn_ambient_environment N~2~
_diffrn_ambient_temperature 100.01(10)
_diffrn_detector 'CCD plate'
_diffrn_measured_fraction_theta_full 0.996
_diffrn_measured_fraction_theta_max 0.981
_diffrn_measurement_details
;
List of Runs (angles in degrees, time in seconds):

  # Type    Start    End  Width  t~exp~   \w     \q     \k     \f   Frames
--------------------------------------------------------------------------
  1  \w    -39.00  16.00   0.50    0.50    --    0.00 -38.00 -30.00  110
  2  \w     40.00  80.00   0.50    0.50    --    0.00  38.00 150.00   80
  3  \w    -17.00  15.00   0.50    0.50    --    0.00  38.00 -30.00   64
  4  \w     47.00  76.00   0.50    0.50    --    0.00  38.00  60.00   58
  5  \w     32.00  85.00   0.50    0.50    --    0.00  57.00-120.00  106
  6  \w    -29.00  -3.00   0.50    0.50    --    0.00 -82.00  60.00   52
  7  \w    -17.00  35.00   0.50    0.50    --    0.00  38.00 150.00  104
  8  \w     57.00  86.00   0.50    0.50    --    0.00  38.00 -30.00   58
  9  \w    -11.00  38.00   0.50    0.50    --    0.00  38.00  60.00   98
 10  \w    -28.00  31.00   0.50    0.50    --    0.00 -82.00  90.00  118
 11  \w    -69.00 -43.00   0.50    0.50    --    0.00 -38.00 -30.00   52
 12  \w    -21.00  20.00   0.50    0.50    --    0.00  57.00-120.00   82
 13  \w     69.00  95.00   0.50    0.50    --   94.60  74.00 -94.81   52
 14  \w    147.00 183.00   0.50    0.50    --   94.60  59.00 136.38   72
 15  \w     69.00  95.00   0.50    0.50    --   94.60  67.00-131.19   52
 16  \w     71.00 144.00   0.50    0.50    --   94.60  59.00 136.38  146
 17  \w    146.00 175.00   0.50    0.50    --   94.60  69.00-160.23   58
 18  \w     72.00  98.00   0.50    0.50    --   94.60  58.00  88.70   52
 19  \w     66.00  97.00   0.50    0.50    --   94.60  75.00   4.15   62
 20  \w     83.00 122.00   0.50    0.50    --   94.60 -82.00 -60.00   78
 21  \w     68.00  95.00   0.50    0.50    --   94.60  69.00-160.23   54
 22  \w      8.00  71.00   0.50    0.50    --   94.60 -82.00 -60.00  126
 23  \w     71.00  96.00   0.50    0.50    --   94.60  61.00 120.00   50
 24  \w     51.00 126.00   0.50    0.50    --   94.60 -82.00-150.00  150
 25  \w     94.00 122.00   0.50    0.50    --   94.60 -77.00  30.00   56
 26  \w     67.00  92.00   0.50    0.50    --   94.60  73.00-106.25   50
 27  \w     71.00 125.00   0.50    0.50    --   94.60  61.00 -30.00  108
 28  \w    136.00 183.00   0.50    0.50    --   94.60  61.00 -30.00   94
 29  \w     71.00  97.00   0.50    0.50    --   94.60  61.00 150.00   52
 30  \w     76.00 105.00   0.50    0.50    --   94.60  45.00  60.00   58
 31  \w     73.00 132.00   0.50    0.50    --   94.60  61.00   0.00  118
 32  \w     71.00 106.00   0.50    0.50    --   94.60  60.00 -46.66   70
 33  \w     72.00  97.00   0.50    0.50    --   94.60  56.00  61.38   50
 34  \w     78.00 146.00   0.50    0.50    --   94.60  45.00  90.00  136
 35  \w    139.00 167.00   0.50    0.50    --   94.60  53.00  24.08   56
 36  \w    124.00 149.00   0.50    0.50    --   94.60  75.00 -24.57   50
 37  \w     75.00 144.00   0.50    0.50    --   94.60  45.00 -90.00  138
 38  \w     71.00  96.00   0.50    0.50    --   94.60  61.00-180.00   50
 39  \w     77.00 162.00   0.50    0.50    --   94.60  45.00 120.00  170
 40  \w    138.00 164.00   0.50    0.50    --   94.60  61.00   0.00   52
 41  \w     80.00 184.00   0.50    0.50    --   94.60  45.00-120.00  208
 42  \w     73.00  99.00   0.50    0.50    --   94.60  53.00  24.08   52
 43  \w     83.00 123.00   0.50    0.50    --   94.60 -82.00 -90.00   80
 44  \w     74.00 100.00   0.50    0.50    --   94.60  61.00  60.00   52
 45  \w     12.00  75.00   0.50    0.50    --   94.60 -82.00 -90.00  126
 46  \w    124.00 184.00   0.50    0.50    --   94.60  74.00 -94.81  120
 47  \w     78.00 182.00   0.50    0.50    --   94.60  45.00-150.00  208
 48  \w     14.00 120.00   0.50    0.50    --   94.60 -82.00   0.00  212
 49  \w     66.00  91.00   0.50    0.50    --   94.60  75.00 -24.57   50
 50  \w    122.00 182.00   0.50    0.50    --   94.60  75.00   4.15  120
 51  \w    137.00 184.00   0.50    0.50    --   94.60  71.00 -79.02   94
 52  \w     75.00 101.00   0.50    0.50    --   94.60  45.00-180.00   52
 53  \w    156.00 181.00   0.50    0.50    --   94.60  45.00-180.00   50
 54  \w     41.00  67.00   0.50    0.50    --   94.60 -82.00  90.00   52
 55  \w     87.00 119.00   0.50    0.50    --   94.60 -82.00  90.00   64
 56  \w     67.00  95.00   0.50    0.50    --   94.60  71.00 -79.02   56
;
_diffrn_measurement_device 'four-circle diffractometer'
_diffrn_measurement_device_type 'XtaLAB AFC12 (RINC): Kappa single'
_diffrn_measurement_method '\w scans'
_diffrn_orient_matrix_type 'CrysAlisPro convention (1999,Acta A55,543-557)'
_diffrn_orient_matrix_UB_11 0.1531080000
_diffrn_orient_matrix_UB_12 0.0506278000
_diffrn_orient_matrix_UB_13 -0.0333039000
_diffrn_orient_matrix_UB_21 -0.0014683000
_diffrn_orient_matrix_UB_22 -0.0085435000
_diffrn_orient_matrix_UB_23 -0.1377594000
_diffrn_orient_matrix_UB_31 -0.1131317000
_diffrn_orient_matrix_UB_32 0.1764108000
_diffrn_orient_matrix_UB_33 -0.0496150000
_diffrn_radiation_monochromator graphite
_diffrn_radiation_probe x-ray
_diffrn_radiation_type CuK\a
_diffrn_radiation_wavelength 1.54184
_diffrn_reflns_av_R_equivalents 0.0219
_diffrn_reflns_av_unetI/netI 0.0228
_diffrn_reflns_Laue_measured_fraction_full 0.996
_diffrn_reflns_Laue_measured_fraction_max 0.981
_diffrn_reflns_limit_h_max 10
_diffrn_reflns_limit_h_min -10
_diffrn_reflns_limit_k_max 11
_diffrn_reflns_limit_k_min -11
_diffrn_reflns_limit_l_max 13
_diffrn_reflns_limit_l_min -13
_diffrn_reflns_number 14972
_diffrn_reflns_point_group_measured_fraction_full 0.920
_diffrn_reflns_point_group_measured_fraction_max 0.891
_diffrn_reflns_theta_full 67.684
_diffrn_reflns_theta_max 74.043
_diffrn_reflns_theta_min 4.309
_diffrn_source 'fine-focus sealed X-ray tube'
_diffrn_source_type 'Enhance (Cu) X-ray Source'
_exptl_absorpt_coefficient_mu 2.400
_exptl_absorpt_correction_T_max 1.00000
_exptl_absorpt_correction_T_min 0.43602
_exptl_absorpt_correction_type multi-scan
_exptl_absorpt_process_details
;
CrysAlisPro 1.171.39.28b (Rigaku Oxford Diffraction, 2015)
Empirical absorption correction using spherical harmonics,
 implemented in SCALE3 ABSPACK scaling algorithm.
;
_exptl_crystal_colour colourless
_exptl_crystal_colour_primary colourless
_exptl_crystal_density_diffrn 1.436
_exptl_crystal_description block
_exptl_crystal_F_000 360
_exptl_crystal_size_max 0.25
_exptl_crystal_size_mid 0.15
_exptl_crystal_size_min 0.1
_refine_diff_density_max 0.190
_refine_diff_density_min -0.201
_refine_diff_density_rms 0.039
_refine_ls_abs_structure_details
;
 Flack x determined using 2512 quotients [(I+)-(I-)]/[(I+)+(I-)]
 (Parsons, Flack and Wagner, Acta Cryst. B69 (2013) 249-259).
;
_refine_ls_abs_structure_Flack -0.001(5)
_refine_ls_extinction_method none
_refine_ls_goodness_of_fit_ref 1.067
_refine_ls_hydrogen_treatment constr
_refine_ls_matrix_type full
_refine_ls_number_parameters 429
_refine_ls_number_reflns 5745
_refine_ls_number_restraints 3
_refine_ls_restrained_S_all 1.066
_refine_ls_R_factor_all 0.0252
_refine_ls_R_factor_gt 0.0251
_refine_ls_shift/su_max 0.000
_refine_ls_shift/su_mean 0.000
_refine_ls_structure_factor_coef Fsqd
_refine_ls_weighting_details 'w=1/[\s^2^(Fo^2^)+(0.0424P)^2^+0.1528P] where P=(Fo^2^+2Fc^2^)/3'
_refine_ls_weighting_scheme calc
_refine_ls_wR_factor_gt 0.0680
_refine_ls_wR_factor_ref 0.0681
_reflns_Friedel_coverage 0.816
_reflns_Friedel_fraction_full 0.843
_reflns_Friedel_fraction_max 0.801
_reflns_number_gt 5701
_reflns_number_total 5745
_reflns_threshold_expression 'I > 2\s(I)'
_cod_data_source_file np9b01167_si_012.cif
_cod_data_source_block 20190628_zbf-133
_cod_original_cell_volume 792.78(5)
_cod_database_code 1557888
_shelx_shelxl_version_number 2014/7
_shelx_space_group_comment
;
The symmetry employed for this shelxl refinement is uniquely defined
by the following loop, which should always be used as a source of
symmetry information in preference to the above space-group names.
They are only intended as comments.
;
_shelx_estimated_absorpt_t_max 0.795
_shelx_estimated_absorpt_t_min 0.585
_reflns_odcompleteness_completeness 99.72
_reflns_odcompleteness_iscentric 1
_reflns_odcompleteness_theta 66.97
_olex2_refinement_description
;
1. Fixed Uiso
 At 1.2 times of:
  All C(H) groups, All C(H,H) groups
 At 1.5 times of:
  All C(H,H,H) groups, All O(H) groups, All O(H,H) groups
2.a Free rotating group:
 O1W(H1WA,H1WB), O2W(H2WA,H2WB)
2.b Ternary CH refined with riding coordinates:
 C2(H2), C3(H3), C2A(H2AA), C3A(H3AA)
2.c Secondary CH2 refined with riding coordinates:
 C6(H6A,H6B), C7(H7A,H7B), C6A(H6AA,H6AB), C7A(H7AA,H7AB)
2.d Aromatic/amide H refined with riding coordinates:
 C4(H4), C5(H5), C8(H8), C9(H9), C13(H13), C4A(H4A), C5A(H5A), C8A(H8A),
 C9A(H9A), C13A(H13A)
2.e Idealised Me refined as rotating group:
 C1(H1A,H1B,H1C), C1A(H1AA,H1AB,H1AC)
2.f Idealised tetrahedral OH refined as rotating group:
 O1(H1), O2(H2A), O3(H3A), O1A(H1AD), O2A(H2AB), O3A(H3AB)
;
_olex2_submission_special_instructions 'No special instructions were received'
_oxdiff_exptl_absorpt_empirical_details
;
Empirical correction (ABSPACK) includes:
- Absorption correction using spherical harmonics
- Frame scaling
;
_oxdiff_exptl_absorpt_empirical_full_max 2.056
_oxdiff_exptl_absorpt_empirical_full_min 0.757

loop_
_space_group_symop_operation_xyz
'x, y, z'

loop_
_atom_site_label
_atom_site_type_symbol
_atom_site_fract_x
_atom_site_fract_y
_atom_site_fract_z
_atom_site_U_iso_or_equiv
_atom_site_adp_type
_atom_site_occupancy
_atom_site_site_symmetry_order
_atom_site_calc_flag
_atom_site_refinement_flags_posn
_atom_site_refinement_flags_adp
_atom_site_refinement_flags_occupancy
_atom_site_disorder_assembly
_atom_site_disorder_group
C1 C 0.2396(3) 0.4910(3) 0.9147(2) 0.0208(5) Uani 1 1 d . . . . .
H1A H 0.1229 0.5492 0.9035 0.031 Uiso 1 1 calc GR . . . .
H1B H 0.2584 0.3814 0.9659 0.031 Uiso 1 1 calc GR . . . .
H1C H 0.2881 0.4971 0.8309 0.031 Uiso 1 1 calc GR . . . .
C2 C 0.3176(3) 0.5625(3) 0.9835(2) 0.0169(4) Uani 1 1 d . . . . .
H2 H 0.4371 0.5045 0.9934 0.020 Uiso 1 1 calc R . . . .
C3 C 0.2451(3) 0.5662(3) 1.1170(2) 0.0168(4) Uani 1 1 d . . . . .
H3 H 0.1280 0.6334 1.1058 0.020 Uiso 1 1 calc R . . . .
C4 C 0.3370(3) 0.6341(3) 1.1754(2) 0.0178(4) Uani 1 1 d . . . . .
H4 H 0.4486 0.5775 1.1967 0.021 Uiso 1 1 calc R . . . .
C5 C 0.2682(3) 0.7698(3) 1.1982(2) 0.0179(5) Uani 1 1 d . . . . .
H5 H 0.1534 0.8121 1.1971 0.021 Uiso 1 1 calc R . . . .
C6 C 0.3612(3) 0.8611(3) 1.2258(2) 0.0193(5) Uani 1 1 d . . . . .
H6A H 0.4789 0.8014 1.2310 0.023 Uiso 1 1 calc R . . . .
H6B H 0.3282 0.8777 1.3085 0.023 Uiso 1 1 calc R . . . .
C7 C 0.3228(3) 1.0237(3) 1.1147(2) 0.0200(5) Uani 1 1 d . . . . .
H7A H 0.2098 1.0903 1.1219 0.024 Uiso 1 1 calc R . . . .
H7B H 0.3949 1.0763 1.1253 0.024 Uiso 1 1 calc R . . . .
C8 C 0.3444(3) 1.0097(3) 0.9805(2) 0.0179(4) Uani 1 1 d . . . . .
H8 H 0.4511 0.9655 0.9545 0.022 Uiso 1 1 calc R . . . .
C9 C 0.2206(3) 1.0567(3) 0.8974(2) 0.0176(4) Uani 1 1 d . . . . .
H9 H 0.1131 1.0878 0.9265 0.021 Uiso 1 1 calc R . . . .
C10 C 0.2457(3) 1.0618(3) 0.7601(2) 0.0169(4) Uani 1 1 d . . . . .
C11 C 0.1839(3) 1.2098(3) 0.6631(2) 0.0179(4) Uani 1 1 d . . . . .
C12 C 0.2254(3) 1.2333(3) 0.5315(2) 0.0184(5) Uani 1 1 d . . . . .
C13 C 0.3334(3) 1.1061(3) 0.4975(2) 0.0192(5) Uani 1 1 d . . . . .
H13 H 0.3652 1.1209 0.4114 0.023 Uiso 1 1 calc R . . . .
C14 C 0.3946(3) 0.9558(3) 0.5920(2) 0.0180(5) Uani 1 1 d . . . . .
C15 C 0.3450(3) 0.9289(3) 0.7234(2) 0.0164(4) Uani 1 1 d . . . . .
C16 C 0.3886(3) 0.7599(3) 0.8091(2) 0.0165(4) Uani 1 1 d . . . . .
Cl1 Cl 0.06265(6) 1.37614(6) 0.70430(5) 0.02162(12) Uani 1 1 d . . . . .
O1 O 0.2617(2) 0.4065(2) 1.20054(15) 0.0213(3) Uani 1 1 d . . . . .
H1 H 0.1937 0.3785 1.1779 0.032 Uiso 1 1 calc GR . . . .
O2 O 0.1607(2) 1.3816(2) 0.44398(16) 0.0229(4) Uani 1 1 d . . . . .
H2A H 0.1977 1.3822 0.3719 0.034 Uiso 1 1 calc GR . . . .
O3 O 0.4982(2) 0.8382(2) 0.55014(16) 0.0226(4) Uani 1 1 d . . . . .
H3A H 0.5383 0.7578 0.6130 0.034 Uiso 1 1 calc GR . . . .
O4 O 0.5032(2) 0.6523(2) 0.78600(15) 0.0213(3) Uani 1 1 d . . . . .
O5 O 0.28549(19) 0.73118(19) 0.90624(14) 0.0163(3) Uani 1 1 d . . . . .
C1A C 1.1029(3) -0.2191(3) 0.5374(2) 0.0210(5) Uani 1 1 d . . . . .
H1AA H 1.1829 -0.1808 0.5558 0.031 Uiso 1 1 calc GR . . . .
H1AB H 1.1293 -0.2421 0.4575 0.031 Uiso 1 1 calc GR . . . .
H1AC H 1.1043 -0.3144 0.6073 0.031 Uiso 1 1 calc GR . . . .
C2A C 0.9331(3) -0.0933(3) 0.5242(2) 0.0178(5) Uani 1 1 d . . . . .
H2AA H 0.8527 -0.1303 0.5004 0.021 Uiso 1 1 calc R . . . .
C3A C 0.9205(3) 0.0697(3) 0.4248(2) 0.0182(4) Uani 1 1 d . . . . .
H3AA H 0.9994 0.1063 0.4512 0.022 Uiso 1 1 calc R . . . .
C4A C 0.7519(3) 0.1883(3) 0.4221(2) 0.0212(5) Uani 1 1 d . . . . .
H4A H 0.6622 0.1677 0.4026 0.025 Uiso 1 1 calc R . . . .
C5A C 0.7240(3) 0.3212(3) 0.4462(2) 0.0212(5) Uani 1 1 d . . . . .
H5A H 0.8146 0.3511 0.4470 0.025 Uiso 1 1 calc R . . . .
C6A C 0.5587(3) 0.4283(3) 0.4725(2) 0.0239(5) Uani 1 1 d . . . . .
H6AA H 0.4720 0.3954 0.4555 0.029 Uiso 1 1 calc R . . . .
H6AB H 0.5393 0.5374 0.4160 0.029 Uiso 1 1 calc R . . . .
C7A C 0.5572(3) 0.4176(3) 0.6156(2) 0.0248(5) Uani 1 1 d . . . . .
H7AA H 0.6384 0.4593 0.6288 0.030 Uiso 1 1 calc R . . . .
H7AB H 0.4496 0.4850 0.6335 0.030 Uiso 1 1 calc R . . . .
C8A C 0.5934(3) 0.2517(3) 0.7117(2) 0.0244(5) Uani 1 1 d . . . . .
H8A H 0.5095 0.2089 0.7294 0.029 Uiso 1 1 calc R . . . .
C9A C 0.7373(3) 0.1640(3) 0.7719(2) 0.0201(5) Uani 1 1 d . . . . .
H9A H 0.8254 0.2004 0.7457 0.024 Uiso 1 1 calc R . . . .
C10A C 0.7668(3) 0.0096(3) 0.8799(2) 0.0181(4) Uani 1 1 d . . . . .
C11A C 0.7635(3) 0.0129(3) 1.0060(2) 0.0189(4) Uani 1 1 d . . . . .
C12A C 0.7750(3) -0.1220(3) 1.1160(2) 0.0179(4) Uani 1 1 d . . . . .
C13A C 0.7823(3) -0.2613(3) 1.0986(2) 0.0182(4) Uani 1 1 d . . . . .
H13A H 0.7855 -0.3503 1.1707 0.022 Uiso 1 1 calc R . . . .
C14A C 0.7847(3) -0.2680(3) 0.9732(2) 0.0173(4) Uani 1 1 d . . . . .
C15A C 0.7880(3) -0.1368(3) 0.8627(2) 0.0177(4) Uani 1 1 d . . . . .
C16A C 0.8261(3) -0.1656(3) 0.7365(2) 0.0175(4) Uani 1 1 d . . . . .
Cl1A Cl 0.73482(7) 0.19049(6) 1.03141(5) 0.02445(13) Uani 1 1 d . . . . .
O1A O 0.9678(2) 0.0509(2) 0.30001(15) 0.0215(3) Uani 1 1 d . . . . .
H1AD H 0.8992 0.0265 0.2739 0.032 Uiso 1 1 calc GR . . . .
O2A O 0.7744(2) -0.1080(2) 1.23420(15) 0.0223(3) Uani 1 1 d . . . . .
H2AB H 0.7999 -0.1967 1.2902 0.034 Uiso 1 1 calc GR . . . .
O3A O 0.7879(2) -0.4069(2) 0.96427(15) 0.0218(4) Uani 1 1 d . . . . .
H3AB H 0.7820 -0.3974 0.8873 0.033 Uiso 1 1 calc GR . . . .
O4A O 0.8133(2) -0.2810(2) 0.71766(16) 0.0210(3) Uani 1 1 d . . . . .
O5A O 0.8869(2) -0.0641(2) 0.64825(15) 0.0184(3) Uani 1 1 d . . . . .
O1W O 0.8431(2) 0.6276(2) 0.43510(17) 0.0288(4) Uani 1 1 d . . . . .
H1WA H 0.8155 0.6398 0.5085 0.043 Uiso 1 1 d G . . . .
H1WB H 0.9411 0.5613 0.4410 0.043 Uiso 1 1 d G . . . .
O2W O 0.9996(2) 0.3435(2) 0.16204(18) 0.0283(4) Uani 1 1 d . . . . .
H2WA H 0.9324 0.4105 0.0922 0.042 Uiso 1 1 d G . . . .
H2WB H 0.9916 0.2521 0.2002 0.042 Uiso 1 1 d G . . . .

loop_
_atom_site_aniso_label
_atom_site_aniso_U_11
_atom_site_aniso_U_22
_atom_site_aniso_U_33
_atom_site_aniso_U_23
_atom_site_aniso_U_13
_atom_site_aniso_U_12
C1 0.0304(12) 0.0200(12) 0.0147(10) -0.0062(9) 0.0044(9) -0.0128(11)
C2 0.0217(10) 0.0126(11) 0.0147(10) -0.0023(8) 0.0011(8) -0.0064(9)
C3 0.0207(11) 0.0150(12) 0.0134(10) -0.0020(8) 0.0022(8) -0.0078(9)
C4 0.0221(11) 0.0179(12) 0.0116(9) -0.0019(8) -0.0005(8) -0.0077(10)
C5 0.0219(11) 0.0199(13) 0.0123(9) -0.0044(9) 0.0028(8) -0.0094(10)
C6 0.0261(11) 0.0191(12) 0.0136(10) -0.0048(9) 0.0017(8) -0.0096(10)
C7 0.0280(11) 0.0182(13) 0.0150(10) -0.0063(9) 0.0014(8) -0.0090(10)
C8 0.0221(11) 0.0170(12) 0.0141(10) -0.0043(9) 0.0043(8) -0.0080(10)
C9 0.0210(11) 0.0155(12) 0.0153(10) -0.0038(9) 0.0033(8) -0.0074(9)
C10 0.0196(10) 0.0197(12) 0.0139(10) -0.0039(8) 0.0011(8) -0.0114(9)
C11 0.0227(11) 0.0165(12) 0.0169(10) -0.0050(9) 0.0010(8) -0.0103(10)
C12 0.0239(11) 0.0196(13) 0.0136(10) -0.0013(9) -0.0015(8) -0.0133(10)
C13 0.0233(11) 0.0230(13) 0.0126(10) -0.0037(9) 0.0018(8) -0.0120(10)
C14 0.0203(11) 0.0213(13) 0.0156(10) -0.0065(9) 0.0015(8) -0.0107(10)
C15 0.0187(10) 0.0185(12) 0.0133(10) -0.0042(8) 0.0017(8) -0.0093(9)
C16 0.0193(10) 0.0204(12) 0.0121(9) -0.0048(9) 0.0021(8) -0.0106(10)
Cl1 0.0325(3) 0.0148(3) 0.0163(2) -0.00350(19) -0.0005(2) -0.0081(2)
O1 0.0317(9) 0.0176(9) 0.0142(7) -0.0003(6) 0.0002(6) -0.0129(7)
O2 0.0332(9) 0.0188(9) 0.0129(7) 0.0003(6) 0.0005(6) -0.0101(8)
O3 0.0270(9) 0.0221(9) 0.0159(8) -0.0057(7) 0.0043(6) -0.0071(8)
O4 0.0230(8) 0.0196(9) 0.0191(8) -0.0061(7) 0.0061(6) -0.0066(7)
O5 0.0211(7) 0.0125(8) 0.0136(7) -0.0021(6) 0.0031(6) -0.0068(7)
C1A 0.0262(12) 0.0193(12) 0.0176(11) -0.0058(9) 0.0037(9) -0.0093(10)
C2A 0.0231(11) 0.0201(13) 0.0131(10) -0.0067(9) 0.0036(8) -0.0105(10)
C3A 0.0248(11) 0.0194(12) 0.0128(10) -0.0058(9) 0.0027(8) -0.0105(10)
C4A 0.0235(11) 0.0235(13) 0.0176(10) -0.0056(9) -0.0003(8) -0.0102(10)
C5A 0.0264(12) 0.0191(13) 0.0159(10) -0.0027(9) 0.0011(9) -0.0085(10)
C6A 0.0292(12) 0.0171(13) 0.0192(11) -0.0025(9) -0.0005(9) -0.0043(10)
C7A 0.0310(12) 0.0159(12) 0.0178(11) -0.0024(9) 0.0020(9) -0.0007(10)
C8A 0.0252(12) 0.0215(14) 0.0200(11) -0.0023(10) 0.0029(9) -0.0060(11)
C9A 0.0269(12) 0.0187(13) 0.0167(10) -0.0049(9) 0.0016(9) -0.0115(10)
C10A 0.0179(10) 0.0196(12) 0.0152(10) -0.0033(9) 0.0012(8) -0.0074(9)
C11A 0.0209(11) 0.0164(12) 0.0179(11) -0.0046(9) -0.0009(8) -0.0055(10)
C12A 0.0173(10) 0.0182(12) 0.0149(10) -0.0023(9) -0.0012(8) -0.0051(9)
C13A 0.0206(11) 0.0168(12) 0.0149(10) -0.0018(8) 0.0011(8) -0.0076(9)
C14A 0.0170(10) 0.0159(12) 0.0173(10) -0.0037(9) 0.0001(8) -0.0055(9)
C15A 0.0171(10) 0.0181(12) 0.0162(10) -0.0038(9) 0.0012(8) -0.0064(9)
C16A 0.0161(10) 0.0178(12) 0.0160(10) -0.0020(9) 0.0001(8) -0.0066(9)
Cl1A 0.0370(3) 0.0165(3) 0.0186(2) -0.0048(2) -0.0022(2) -0.0081(2)
O1A 0.0317(9) 0.0214(9) 0.0142(7) -0.0066(6) 0.0046(6) -0.0132(8)
O2A 0.0325(9) 0.0204(9) 0.0131(7) -0.0034(6) -0.0003(6) -0.0099(8)
O3A 0.0314(9) 0.0189(9) 0.0162(8) -0.0043(7) 0.0015(7) -0.0118(8)
O4A 0.0257(8) 0.0217(9) 0.0197(8) -0.0078(7) 0.0036(6) -0.0129(7)
O5A 0.0256(8) 0.0187(9) 0.0127(7) -0.0056(6) 0.0046(6) -0.0104(7)
O1W 0.0384(10) 0.0218(10) 0.0233(8) -0.0032(7) -0.0016(7) -0.0107(9)
O2W 0.0308(10) 0.0185(10) 0.0305(9) 0.0015(7) -0.0036(7) -0.0110(8)

loop_
_atom_type_symbol
_atom_type_description
_atom_type_scat_dispersion_real
_atom_type_scat_dispersion_imag
_atom_type_scat_source
C C 0.0181 0.0091 'International Tables Vol C Tables 4.2.6.8 and 6.1.1.4'
H H 0.0000 0.0000 'International Tables Vol C Tables 4.2.6.8 and 6.1.1.4'
Cl Cl 0.3639 0.7018 'International Tables Vol C Tables 4.2.6.8 and 6.1.1.4'
O O 0.0492 0.0322 'International Tables Vol C Tables 4.2.6.8 and 6.1.1.4'

loop_
_geom_angle_atom_site_label_1
_geom_angle_atom_site_label_2
_geom_angle_atom_site_label_3
_geom_angle
_geom_angle_site_symmetry_1
_geom_angle_site_symmetry_3
_geom_angle_publ_flag
H1A C1 H1B 109.5 . . ?
H1A C1 H1C 109.5 . . ?
H1B C1 H1C 109.5 . . ?
C2 C1 H1A 109.5 . . ?
C2 C1 H1B 109.5 . . ?
C2 C1 H1C 109.5 . . ?
C1 C2 H2 109.6 . . ?
C1 C2 C3 114.52(18) . . ?
C3 C2 H2 109.6 . . ?
O5 C2 C1 109.39(18) . . ?
O5 C2 H2 109.6 . . ?
O5 C2 C3 104.07(17) . . ?
C2 C3 H3 109.5 . . ?
C4 C3 C2 108.72(17) . . ?
C4 C3 H3 109.5 . . ?
O1 C3 C2 109.43(18) . . ?
O1 C3 H3 109.5 . . ?
O1 C3 C4 110.11(18) . . ?
C3 C4 H4 118.3 . . ?
C5 C4 C3 123.4(2) . . ?
C5 C4 H4 118.3 . . ?
C4 C5 H5 117.6 . . ?
C4 C5 C6 124.8(2) . . ?
C6 C5 H5 117.6 . . ?
C5 C6 H6A 109.9 . . ?
C5 C6 H6B 109.9 . . ?
C5 C6 C7 108.73(18) . . ?
H6A C6 H6B 108.3 . . ?
C7 C6 H6A 109.9 . . ?
C7 C6 H6B 109.9 . . ?
C6 C7 H7A 108.9 . . ?
C6 C7 H7B 108.9 . . ?
H7A C7 H7B 107.7 . . ?
C8 C7 C6 113.43(19) . . ?
C8 C7 H7A 108.9 . . ?
C8 C7 H7B 108.9 . . ?
C7 C8 H8 118.0 . . ?
C9 C8 C7 124.0(2) . . ?
C9 C8 H8 118.0 . . ?
C8 C9 H9 118.5 . . ?
C8 C9 C10 123.0(2) . . ?
C10 C9 H9 118.5 . . ?
C11 C10 C9 117.5(2) . . ?
C11 C10 C15 118.52(19) . . ?
C15 C10 C9 123.5(2) . . ?
C10 C11 C12 122.2(2) . . ?
C10 C11 Cl1 119.91(17) . . ?
C12 C11 Cl1 117.73(18) . . ?
C13 C12 C11 119.1(2) . . ?
O2 C12 C11 118.1(2) . . ?
O2 C12 C13 122.8(2) . . ?
C12 C13 H13 120.0 . . ?
C12 C13 C14 120.0(2) . . ?
C14 C13 H13 120.0 . . ?
C13 C14 C15 121.2(2) . . ?
O3 C14 C13 116.11(19) . . ?
O3 C14 C15 122.7(2) . . ?
C10 C15 C14 118.5(2) . . ?
C10 C15 C16 124.74(19) . . ?
C14 C15 C16 116.4(2) . . ?
O4 C16 C15 122.20(19) . . ?
O4 C16 O5 122.0(2) . . ?
O5 C16 C15 115.48(19) . . ?
C3 O1 H1 109.5 . . ?
C12 O2 H2A 109.5 . . ?
C14 O3 H3A 109.5 . . ?
C16 O5 C2 115.95(18) . . ?
H1AA C1A H1AB 109.5 . . ?
H1AA C1A H1AC 109.5 . . ?
H1AB C1A H1AC 109.5 . . ?
C2A C1A H1AA 109.5 . . ?
C2A C1A H1AB 109.5 . . ?
C2A C1A H1AC 109.5 . . ?
C1A C2A H2AA 109.2 . . ?
C1A C2A C3A 114.17(18) . . ?
C3A C2A H2AA 109.2 . . ?
O5A C2A C1A 110.03(18) . . ?
O5A C2A H2AA 109.2 . . ?
O5A C2A C3A 104.87(17) . . ?
C2A C3A H3AA 108.2 . . ?
C4A C3A C2A 110.74(19) . . ?
C4A C3A H3AA 108.2 . . ?
O1A C3A C2A 108.47(18) . . ?
O1A C3A H3AA 108.2 . . ?
O1A C3A C4A 112.88(19) . . ?
C3A C4A H4A 118.6 . . ?
C5A C4A C3A 122.9(2) . . ?
C5A C4A H4A 118.6 . . ?
C4A C5A H5A 117.2 . . ?
C4A C5A C6A 125.5(2) . . ?
C6A C5A H5A 117.2 . . ?
C5A C6A H6AA 110.0 . . ?
C5A C6A H6AB 110.0 . . ?
C5A C6A C7A 108.5(2) . . ?
H6AA C6A H6AB 108.4 . . ?
C7A C6A H6AA 110.0 . . ?
C7A C6A H6AB 110.0 . . ?
C6A C7A H7AA 108.7 . . ?
C6A C7A H7AB 108.7 . . ?
H7AA C7A H7AB 107.6 . . ?
C8A C7A C6A 114.3(2) . . ?
C8A C7A H7AA 108.7 . . ?
C8A C7A H7AB 108.7 . . ?
C7A C8A H8A 118.3 . . ?
C9A C8A C7A 123.5(2) . . ?
C9A C8A H8A 118.3 . . ?
C8A C9A H9A 118.2 . . ?
C8A C9A C10A 123.5(2) . . ?
C10A C9A H9A 118.2 . . ?
C11A C10A C9A 116.9(2) . . ?
C11A C10A C15A 118.5(2) . . ?
C15A C10A C9A 124.5(2) . . ?
C10A C11A C12A 122.2(2) . . ?
C10A C11A Cl1A 120.00(18) . . ?
C12A C11A Cl1A 117.73(17) . . ?
C13A C12A C11A 119.0(2) . . ?
O2A C12A C11A 117.9(2) . . ?
O2A C12A C13A 123.1(2) . . ?
C12A C13A H13A 120.0 . . ?
C12A C13A C14A 120.1(2) . . ?
C14A C13A H13A 120.0 . . ?
C13A C14A C15A 120.9(2) . . ?
O3A C14A C13A 116.5(2) . . ?
O3A C14A C15A 122.6(2) . . ?
C10A C15A C16A 124.1(2) . . ?
C14A C15A C10A 118.8(2) . . ?
C14A C15A C16A 117.0(2) . . ?
O4A C16A C15A 122.8(2) . . ?
O4A C16A O5A 122.3(2) . . ?
O5A C16A C15A 114.71(19) . . ?
C3A O1A H1AD 109.5 . . ?
C12A O2A H2AB 109.5 . . ?
C14A O3A H3AB 109.5 . . ?
C16A O5A C2A 116.22(17) . . ?
H1WA O1W H1WB 109.5 . . ?
H2WA O2W H2WB 118.2 . . ?

loop_
_geom_bond_atom_site_label_1
_geom_bond_atom_site_label_2
_geom_bond_distance
_geom_bond_site_symmetry_2
_geom_bond_publ_flag
C1 H1A 0.9600 . ?
C1 H1B 0.9600 . ?
C1 H1C 0.9600 . ?
C1 C2 1.513(3) . ?
C2 H2 0.9800 . ?
C2 C3 1.537(3) . ?
C2 O5 1.470(3) . ?
C3 H3 0.9800 . ?
C3 C4 1.495(3) . ?
C3 O1 1.441(3) . ?
C4 H4 0.9300 . ?
C4 C5 1.316(3) . ?
C5 H5 0.9300 . ?
C5 C6 1.499(3) . ?
C6 H6A 0.9700 . ?
C6 H6B 0.9700 . ?
C6 C7 1.547(3) . ?
C7 H7A 0.9700 . ?
C7 H7B 0.9700 . ?
C7 C8 1.507(3) . ?
C8 H8 0.9300 . ?
C8 C9 1.325(3) . ?
C9 H9 0.9300 . ?
C9 C10 1.482(3) . ?
C10 C11 1.391(3) . ?
C10 C15 1.417(3) . ?
C11 C12 1.407(3) . ?
C11 Cl1 1.740(2) . ?
C12 C13 1.384(3) . ?
C12 O2 1.352(3) . ?
C13 H13 0.9300 . ?
C13 C14 1.393(3) . ?
C14 C15 1.419(3) . ?
C14 O3 1.350(3) . ?
C15 C16 1.484(3) . ?
C16 O4 1.225(3) . ?
C16 O5 1.335(3) . ?
O1 H1 0.8200 . ?
O2 H2A 0.8200 . ?
O3 H3A 0.8200 . ?
C1A H1AA 0.9600 . ?
C1A H1AB 0.9600 . ?
C1A H1AC 0.9600 . ?
C1A C2A 1.510(3) . ?
C2A H2AA 0.9800 . ?
C2A C3A 1.529(3) . ?
C2A O5A 1.468(2) . ?
C3A H3AA 0.9800 . ?
C3A C4A 1.488(3) . ?
C3A O1A 1.438(2) . ?
C4A H4A 0.9300 . ?
C4A C5A 1.318(3) . ?
C5A H5A 0.9300 . ?
C5A C6A 1.499(3) . ?
C6A H6AA 0.9700 . ?
C6A H6AB 0.9700 . ?
C6A C7A 1.533(3) . ?
C7A H7AA 0.9700 . ?
C7A H7AB 0.9700 . ?
C7A C8A 1.503(3) . ?
C8A H8A 0.9300 . ?
C8A C9A 1.315(3) . ?
C9A H9A 0.9300 . ?
C9A C10A 1.487(3) . ?
C10A C11A 1.389(3) . ?
C10A C15A 1.418(3) . ?
C11A C12A 1.403(3) . ?
C11A Cl1A 1.739(2) . ?
C12A C13A 1.386(3) . ?
C12A O2A 1.346(3) . ?
C13A H13A 0.9300 . ?
C13A C14A 1.395(3) . ?
C14A C15A 1.412(3) . ?
C14A O3A 1.354(3) . ?
C15A C16A 1.483(3) . ?
C16A O4A 1.233(3) . ?
C16A O5A 1.328(3) . ?
O1A H1AD 0.8200 . ?
O2A H2AB 0.8200 . ?
O3A H3AB 0.8200 . ?
O1W H1WA 0.8500 . ?
O1W H1WB 0.8498 . ?
O2W H2WA 0.9031 . ?
O2W H2WB 0.8501 . ?

loop_
_geom_torsion_atom_site_label_1
_geom_torsion_atom_site_label_2
_geom_torsion_atom_site_label_3
_geom_torsion_atom_site_label_4
_geom_torsion
_geom_torsion_site_symmetry_1
_geom_torsion_site_symmetry_2
_geom_torsion_site_symmetry_3
_geom_torsion_site_symmetry_4
_geom_torsion_publ_flag
C1 C2 C3 C4 178.1(2) . . . . ?
C1 C2 C3 O1 57.8(3) . . . . ?
C1 C2 O5 C16 -83.3(2) . . . . ?
C2 C3 C4 C5 115.3(2) . . . . ?
C3 C2 O5 C16 153.92(18) . . . . ?
C3 C4 C5 C6 -164.6(2) . . . . ?
C4 C5 C6 C7 116.0(3) . . . . ?
C5 C6 C7 C8 -50.2(3) . . . . ?
C6 C7 C8 C9 110.0(3) . . . . ?
C7 C8 C9 C10 171.6(2) . . . . ?
C8 C9 C10 C11 -117.4(3) . . . . ?
C8 C9 C10 C15 54.7(3) . . . . ?
C9 C10 C11 C12 168.45(19) . . . . ?
C9 C10 C11 Cl1 -7.0(3) . . . . ?
C9 C10 C15 C14 -164.2(2) . . . . ?
C9 C10 C15 C16 22.2(3) . . . . ?
C10 C11 C12 C13 -1.2(3) . . . . ?
C10 C11 C12 O2 -179.45(19) . . . . ?
C10 C15 C16 O4 -162.6(2) . . . . ?
C10 C15 C16 O5 23.2(3) . . . . ?
C11 C10 C15 C14 7.9(3) . . . . ?
C11 C10 C15 C16 -165.73(19) . . . . ?
C11 C12 C13 C14 2.5(3) . . . . ?
C12 C13 C14 C15 1.5(3) . . . . ?
C12 C13 C14 O3 179.5(2) . . . . ?
C13 C14 C15 C10 -6.8(3) . . . . ?
C13 C14 C15 C16 167.37(19) . . . . ?
C14 C15 C16 O4 23.6(3) . . . . ?
C14 C15 C16 O5 -150.53(19) . . . . ?
C15 C10 C11 C12 -4.1(3) . . . . ?
C15 C10 C11 Cl1 -179.55(15) . . . . ?
C15 C16 O5 C2 173.94(17) . . . . ?
Cl1 C11 C12 C13 174.38(16) . . . . ?
Cl1 C11 C12 O2 -3.9(3) . . . . ?
O1 C3 C4 C5 -124.8(2) . . . . ?
O2 C12 C13 C14 -179.3(2) . . . . ?
O3 C14 C15 C10 175.37(19) . . . . ?
O3 C14 C15 C16 -10.5(3) . . . . ?
O4 C16 O5 C2 -0.2(3) . . . . ?
O5 C2 C3 C4 -62.6(2) . . . . ?
O5 C2 C3 O1 177.14(16) . . . . ?
C1A C2A C3A C4A -177.41(19) . . . . ?
C1A C2A C3A O1A 58.2(2) . . . . ?
C1A C2A O5A C16A -82.2(2) . . . . ?
C2A C3A C4A C5A 121.4(2) . . . . ?
C3A C2A O5A C16A 154.58(19) . . . . ?
C3A C4A C5A C6A -166.5(2) . . . . ?
C4A C5A C6A C7A 111.1(3) . . . . ?
C5A C6A C7A C8A -57.2(3) . . . . ?
C6A C7A C8A C9A 102.3(3) . . . . ?
C7A C8A C9A C10A 171.3(2) . . . . ?
C8A C9A C10A C11A -98.4(3) . . . . ?
C8A C9A C10A C15A 77.7(3) . . . . ?
C9A C10A C11A C12A 174.3(2) . . . . ?
C9A C10A C11A Cl1A -2.8(3) . . . . ?
C9A C10A C15A C14A -168.5(2) . . . . ?
C9A C10A C15A C16A 16.3(3) . . . . ?
C10A C11A C12A C13A -3.1(3) . . . . ?
C10A C11A C12A O2A 178.5(2) . . . . ?
C10A C15A C16A O4A -165.8(2) . . . . ?
C10A C15A C16A O5A 18.9(3) . . . . ?
C11A C10A C15A C14A 7.5(3) . . . . ?
C11A C10A C15A C16A -167.7(2) . . . . ?
C11A C12A C13A C14A 2.6(3) . . . . ?
C12A C13A C14A C15A 3.1(3) . . . . ?
C12A C13A C14A O3A -178.5(2) . . . . ?
C13A C14A C15A C10A -8.2(3) . . . . ?
C13A C14A C15A C16A 167.3(2) . . . . ?
C14A C15A C16A O4A 18.9(3) . . . . ?
C14A C15A C16A O5A -156.4(2) . . . . ?
C15A C10A C11A C12A -2.0(3) . . . . ?
C15A C10A C11A Cl1A -179.08(17) . . . . ?
C15A C16A O5A C2A 177.38(18) . . . . ?
Cl1A C11A C12A C13A 174.01(17) . . . . ?
Cl1A C11A C12A O2A -4.4(3) . . . . ?
O1A C3A C4A C5A -116.7(2) . . . . ?
O2A C12A C13A C14A -179.1(2) . . . . ?
O3A C14A C15A C10A 173.5(2) . . . . ?
O3A C14A C15A C16A -11.0(3) . . . . ?
O4A C16A O5A C2A 2.1(3) . . . . ?
O5A C2A C3A C4A -56.9(2) . . . . ?
O5A C2A C3A O1A 178.69(16) . . . . ?
